data_7008790
loop_
_publ_author_name
'Chang, Xiaohong'
'Lee, Kyung-Eun'
'Il Jeon, Sang'
'Kim, Yong-Joo'
'Lee, H.-K.'
'Lee, Soon W.'

_publ_section_title
;
 Bis(isothiocyanato)bis(phosphine) complexes of group 10 metals:
 reactivity toward organic isocyanides
;
_journal_issue 23
_journal_name_full 'Dalton Transactions'
_journal_page_first 3722
_journal_paper_doi 10.1039/b508134c
_journal_year 2005
_chemical_formula_sum 'C26 H36 N4 P2 Pt S2'
_chemical_formula_weight 725.74
_chemical_name_systematic
;
?
;
_space_group_IT_number 7
_symmetry_cell_setting monoclinic
_symmetry_space_group_name_Hall 'P -2yac'
_symmetry_space_group_name_H-M 'P 1 n 1'
_atom_sites_solution_hydrogens geom
_atom_sites_solution_primary direct
_atom_sites_solution_secondary difmap
_audit_creation_method SHELXL-97
_cell_angle_alpha 90.00
_cell_angle_beta 97.128(9)
_cell_angle_gamma 90.00
_cell_formula_units_Z 2
_cell_length_a 8.1931(9)
_cell_length_b 12.2373(18)
_cell_length_c 15.4579(17)
_cell_measurement_reflns_used 28
_cell_measurement_temperature 293(2)
_cell_measurement_theta_max 12.47
_cell_measurement_theta_min 5.29
_cell_volume 1537.9(3)
_computing_cell_refinement 'Siemens XSCANS'
_computing_data_collection 'Siemens XSCANS'
_computing_data_reduction 'Siemens SHELXTL'
_computing_molecular_graphics 'Siemens SHELXTL'
_computing_publication_material 'Siemens SHELXTL'
_computing_structure_refinement 'SHELXL-97 (Sheldrick, 1997)'
_computing_structure_solution 'SHELXS-97 (Sheldrick, 1990)'
_diffrn_ambient_temperature 293(2)
_diffrn_measured_fraction_theta_full 0.992
_diffrn_measured_fraction_theta_max 0.992
_diffrn_measurement_device 'Siemens P4'
_diffrn_measurement_method '\w scans'
_diffrn_radiation_monochromator graphite
_diffrn_radiation_source 'sealed tube'
_diffrn_radiation_type MoK\a
_diffrn_radiation_wavelength 0.71073
_diffrn_reflns_av_R_equivalents 0.0000
_diffrn_reflns_av_sigmaI/netI 0.0368
_diffrn_reflns_limit_h_max 9
_diffrn_reflns_limit_h_min 0
_diffrn_reflns_limit_k_max 0
_diffrn_reflns_limit_k_min -14
_diffrn_reflns_limit_l_max 18
_diffrn_reflns_limit_l_min -18
_diffrn_reflns_number 2900
_diffrn_reflns_theta_full 25.00
_diffrn_reflns_theta_max 25.00
_diffrn_reflns_theta_min 2.13
_diffrn_standards_interval_count 97
_diffrn_standards_number 3
_exptl_absorpt_coefficient_mu 4.823
_exptl_absorpt_correction_T_max 0.7857
_exptl_absorpt_correction_T_min 0.3811
_exptl_absorpt_correction_type empirical
_exptl_crystal_colour 'ORANGE '
_exptl_crystal_density_diffrn 1.567
_exptl_crystal_density_method 'not measured'
_exptl_crystal_description 'BLOCK '
_exptl_crystal_F_000 720
_exptl_crystal_size_max 0.32
_exptl_crystal_size_mid 0.26
_exptl_crystal_size_min 0.24
_refine_diff_density_max 0.658
_refine_diff_density_min -0.642
_refine_diff_density_rms 0.091
_refine_ls_abs_structure_details 'Flack H D (1983), Acta Cryst. A39, 876-881'
_refine_ls_abs_structure_Flack 0.079(12)
_refine_ls_extinction_method none
_refine_ls_goodness_of_fit_ref 1.081
_refine_ls_hydrogen_treatment mixed
_refine_ls_matrix_type full
_refine_ls_number_parameters 320
_refine_ls_number_reflns 2900
_refine_ls_number_restraints 2
_refine_ls_restrained_S_all 1.081
_refine_ls_R_factor_all 0.0379
_refine_ls_R_factor_gt 0.0319
_refine_ls_shift/su_max 0.005
_refine_ls_shift/su_mean 0.000
_refine_ls_structure_factor_coef Fsqd
_refine_ls_weighting_details 'calc w=1/[\s^2^(Fo^2^)+(0.0429P)^2^+1.4893P] where P=(Fo^2^+2Fc^2^)/3'
_refine_ls_weighting_scheme calc
_refine_ls_wR_factor_gt 0.0785
_refine_ls_wR_factor_ref 0.0823
_reflns_number_gt 2646
_reflns_number_total 2900
_reflns_threshold_expression >2sigma(I)
_cod_data_source_file b508134c.txt
_cod_data_source_block lee178
_cod_depositor_comments
;
The following automatic conversions were performed:
'_symmetry_cell_setting' value 'Monoclinic' changed to 'monoclinic'
according to '/home/saulius/struct/CIF-dictionaries/cif_core.dic'
dictionary named 'cif_core.dic' version 2.4.1 from 2010-06-29.

Automatic conversion script
Id: cif_fix_enum 1527 2010-12-29 10:47:43Z saulius 
;
_cod_original_sg_symbol_H-M 'Pn '
_cod_database_code 7008790

loop_
_symmetry_equiv_pos_as_xyz
'x, y, z'
'x+1/2, -y, z+1/2'

loop_
_atom_site_label
_atom_site_type_symbol
_atom_site_fract_x
_atom_site_fract_y
_atom_site_fract_z
_atom_site_U_iso_or_equiv
_atom_site_adp_type
_atom_site_occupancy
_atom_site_symmetry_multiplicity
_atom_site_calc_flag
_atom_site_refinement_flags
_atom_site_disorder_assembly
_atom_site_disorder_group
Pt1 Pt -0.24773(6) -0.22591(3) -0.25446(5) 0.05114(12) Uani 1 1 d . . .
S1 S -0.7175(7) -0.4677(4) -0.1441(3) 0.1052(13) Uani 1 1 d . . .
S2 S -0.5532(8) -0.1684(7) -0.4150(5) 0.138(2) Uani 1 1 d . . .
P1 P -0.1219(4) -0.2728(3) -0.37753(19) 0.0592(7) Uani 1 1 d . . .
P2 P -0.3551(4) -0.1803(3) -0.12751(17) 0.0565(6) Uani 1 1 d . . .
N1 N -0.3352(12) -0.4700(9) -0.2295(5) 0.056(2) Uani 1 1 d . . .
N2 N -0.1517(12) 0.0170(8) -0.2834(6) 0.058(2) Uani 1 1 d . . .
N3 N -0.9402(19) -0.3241(19) -0.0972(13) 0.134(7) Uani 1 1 d . . .
N4 N -0.7290(13) -0.0055(8) -0.3461(6) 0.053(2) Uani 1 1 d . . .
C1 C -0.2959(12) -0.3756(12) -0.2375(5) 0.057(3) Uani 1 1 d . . .
C2 C -0.3803(14) -0.5795(9) -0.2216(7) 0.053(2) Uani 1 1 d . . .
C3 C -0.4971(14) -0.6215(11) -0.2845(7) 0.063(3) Uani 1 1 d . . .
C4 C -0.542(4) -0.7295(18) -0.2759(19) 0.080(7) Uani 1 1 d . . .
H4 H -0.6207 -0.7616 -0.3165 0.096 Uiso 1 1 calc R . .
C5 C -0.466(2) -0.7898(12) -0.2051(13) 0.089(5) Uani 1 1 d . . .
H5 H -0.4936 -0.8632 -0.2013 0.107 Uiso 1 1 calc R . .
C6 C -0.354(4) -0.7465(18) -0.1411(18) 0.084(6) Uani 1 1 d . . .
H6 H -0.3090 -0.7882 -0.0937 0.101 Uiso 1 1 calc R . .
C7 C -0.3090(14) -0.6370(11) -0.1498(8) 0.062(3) Uani 1 1 d . . .
C8 C -0.5759(18) -0.5563(14) -0.3591(9) 0.088(4) Uani 1 1 d . . .
H8A H -0.5842 -0.4814 -0.3416 0.132 Uiso 1 1 calc R . .
H8B H -0.6839 -0.5846 -0.3776 0.132 Uiso 1 1 calc R . .
H8C H -0.5106 -0.5607 -0.4065 0.132 Uiso 1 1 calc R . .
C9 C -0.1821(19) -0.5847(12) -0.0822(9) 0.085(4) Uani 1 1 d . . .
H9A H -0.1376 -0.6391 -0.0412 0.127 Uiso 1 1 calc R . .
H9B H -0.2334 -0.5280 -0.0522 0.127 Uiso 1 1 calc R . .
H9C H -0.0951 -0.5539 -0.1107 0.127 Uiso 1 1 calc R . .
C10 C -0.1854(16) -0.0707(10) -0.2731(7) 0.059(3) Uani 1 1 d . . .
C11 C -0.1109(15) 0.1247(11) -0.3005(8) 0.065(3) Uani 1 1 d . . .
C12 C -0.1914(16) 0.1737(13) -0.3728(9) 0.070(3) Uani 1 1 d . . .
C13 C -0.145(4) 0.2823(14) -0.381(2) 0.099(10) Uani 1 1 d . . .
H13 H -0.1978 0.3216 -0.4283 0.119 Uiso 1 1 calc R . .
C14 C -0.030(2) 0.3348(14) -0.3264(16) 0.109(7) Uani 1 1 d . . .
H14 H -0.0040 0.4072 -0.3369 0.130 Uiso 1 1 calc R . .
C15 C 0.048(3) 0.2815(16) -0.256(2) 0.092(10) Uani 1 1 d . . .
H15 H 0.1272 0.3182 -0.2180 0.110 Uiso 1 1 calc R . .
C16 C 0.0115(16) 0.1722(15) -0.2387(11) 0.079(4) Uani 1 1 d . . .
C17 C -0.3203(19) 0.1220(13) -0.4330(9) 0.087(4) Uani 1 1 d . . .
H17A H -0.3543 0.1709 -0.4804 0.130 Uiso 1 1 calc R . .
H17B H -0.4126 0.1051 -0.4028 0.130 Uiso 1 1 calc R . .
H17C H -0.2785 0.0558 -0.4555 0.130 Uiso 1 1 calc R . .
C18 C 0.092(2) 0.1152(17) -0.1622(11) 0.106(6) Uani 1 1 d . . .
H18A H 0.1213 0.0428 -0.1783 0.159 Uiso 1 1 calc R . .
H18B H 0.0179 0.1109 -0.1187 0.159 Uiso 1 1 calc R . .
H18C H 0.1890 0.1544 -0.1391 0.159 Uiso 1 1 calc R . .
C19 C 0.086(2) -0.3238(18) -0.3477(11) 0.106(5) Uani 1 1 d . . .
H19A H 0.1497 -0.2700 -0.3131 0.159 Uiso 1 1 calc R . .
H19B H 0.1358 -0.3382 -0.3996 0.159 Uiso 1 1 calc R . .
H19C H 0.0822 -0.3900 -0.3147 0.159 Uiso 1 1 calc R . .
C20 C -0.097(2) -0.1618(15) -0.4513(8) 0.094(5) Uani 1 1 d . . .
H20A H -0.0370 -0.1037 -0.4202 0.142 Uiso 1 1 calc R . .
H20B H -0.2035 -0.1356 -0.4756 0.142 Uiso 1 1 calc R . .
H20C H -0.0382 -0.1871 -0.4973 0.142 Uiso 1 1 calc R . .
C21 C -0.230(2) -0.3781(16) -0.4435(10) 0.113(6) Uani 1 1 d . . .
H21A H -0.2460 -0.4402 -0.4077 0.169 Uiso 1 1 calc R . .
H21B H -0.1658 -0.3994 -0.4888 0.169 Uiso 1 1 calc R . .
H21C H -0.3343 -0.3507 -0.4692 0.169 Uiso 1 1 calc R . .
C22 C -0.327(2) -0.2846(13) -0.0448(8) 0.085(4) Uani 1 1 d . . .
H22A H -0.3731 -0.3520 -0.0681 0.127 Uiso 1 1 calc R . .
H22B H -0.3805 -0.2629 0.0042 0.127 Uiso 1 1 calc R . .
H22C H -0.2113 -0.2943 -0.0265 0.127 Uiso 1 1 calc R . .
C23 C -0.5718(19) -0.1551(19) -0.1485(11) 0.115(7) Uani 1 1 d . . .
H23A H -0.6259 -0.2182 -0.1755 0.172 Uiso 1 1 calc R . .
H23B H -0.5914 -0.0933 -0.1866 0.172 Uiso 1 1 calc R . .
H23C H -0.6143 -0.1402 -0.0945 0.172 Uiso 1 1 calc R . .
C24 C -0.263(3) -0.0604(17) -0.0758(10) 0.119(7) Uani 1 1 d . . .
H24A H -0.1461 -0.0704 -0.0644 0.178 Uiso 1 1 calc R . .
H24B H -0.3069 -0.0482 -0.0219 0.178 Uiso 1 1 calc R . .
H24C H -0.2868 0.0015 -0.1134 0.178 Uiso 1 1 calc R . .
C25 C -0.848(2) -0.3874(18) -0.1151(10) 0.100(5) Uani 1 1 d . . .
C26 C -0.650(3) -0.064(2) -0.3691(14) 0.131(9) Uani 1 1 d . . .

loop_
_atom_site_aniso_label
_atom_site_aniso_U_11
_atom_site_aniso_U_22
_atom_site_aniso_U_33
_atom_site_aniso_U_23
_atom_site_aniso_U_13
_atom_site_aniso_U_12
Pt1 0.05933(19) 0.04777(18) 0.04671(17) -0.0011(4) 0.00817(12) -0.0055(5)
S1 0.119(3) 0.097(3) 0.103(3) 0.010(2) 0.027(3) -0.006(3)
S2 0.114(4) 0.144(5) 0.158(5) -0.031(4) 0.020(3) -0.011(4)
P1 0.0646(17) 0.066(2) 0.0477(14) -0.0020(18) 0.0098(13) 0.003(2)
P2 0.0683(17) 0.0533(18) 0.0488(15) 0.0016(14) 0.0109(12) 0.0005(17)
N1 0.064(5) 0.056(6) 0.048(5) -0.003(4) 0.004(4) -0.002(5)
N2 0.067(6) 0.043(5) 0.065(5) 0.005(4) 0.011(5) -0.018(5)
N3 0.082(10) 0.160(17) 0.160(16) -0.064(14) 0.017(10) -0.022(11)
N4 0.059(6) 0.051(5) 0.053(5) -0.010(4) 0.019(4) -0.001(4)
C1 0.046(6) 0.094(10) 0.024(5) -0.004(5) -0.023(4) 0.003(5)
C2 0.057(6) 0.044(6) 0.062(6) 0.001(5) 0.014(5) -0.005(5)
C3 0.059(6) 0.064(8) 0.066(6) -0.015(6) 0.012(5) -0.004(6)
C4 0.064(12) 0.078(14) 0.096(12) -0.029(9) -0.002(9) -0.013(9)
C5 0.077(9) 0.060(10) 0.136(15) -0.015(9) 0.041(11) -0.012(8)
C6 0.093(15) 0.061(10) 0.099(13) 0.013(9) 0.018(11) -0.014(11)
C7 0.061(7) 0.060(8) 0.068(7) -0.006(6) 0.013(6) -0.002(6)
C8 0.080(9) 0.093(11) 0.085(9) -0.017(8) -0.009(8) -0.007(8)
C9 0.095(10) 0.072(9) 0.082(8) -0.001(7) -0.009(8) -0.002(8)
C10 0.080(8) 0.046(6) 0.055(7) -0.003(5) 0.019(6) -0.002(6)
C11 0.065(7) 0.054(7) 0.083(8) -0.018(6) 0.034(6) -0.009(6)
C12 0.071(7) 0.050(8) 0.095(9) 0.014(7) 0.034(7) 0.001(7)
C13 0.074(13) 0.051(11) 0.19(3) 0.001(11) 0.068(15) 0.000(9)
C14 0.079(11) 0.052(9) 0.21(2) -0.010(12) 0.065(13) -0.007(9)
C15 0.061(13) 0.068(15) 0.15(3) -0.047(13) 0.041(15) -0.020(10)
C16 0.063(8) 0.071(10) 0.108(11) -0.028(9) 0.031(8) -0.010(7)
C17 0.096(10) 0.085(10) 0.079(8) 0.007(7) 0.005(8) -0.006(8)
C18 0.079(10) 0.133(16) 0.103(11) -0.040(11) -0.001(9) -0.021(10)
C19 0.080(9) 0.138(15) 0.100(11) 0.011(11) 0.010(8) 0.032(11)
C20 0.123(12) 0.103(13) 0.064(8) 0.024(8) 0.037(8) 0.031(10)
C21 0.140(15) 0.112(13) 0.091(10) -0.046(10) 0.036(11) -0.044(13)
C22 0.106(11) 0.095(12) 0.055(7) 0.020(6) 0.019(7) 0.008(9)
C23 0.084(10) 0.160(19) 0.107(11) 0.045(12) 0.042(9) 0.055(11)
C24 0.172(19) 0.110(14) 0.079(10) -0.032(9) 0.035(12) -0.035(14)
C25 0.100(12) 0.120(15) 0.083(10) -0.017(9) 0.022(9) -0.039(11)
C26 0.102(14) 0.17(2) 0.111(15) 0.088(16) -0.025(12) -0.053(15)

loop_
_atom_type_symbol
_atom_type_description
_atom_type_scat_dispersion_real
_atom_type_scat_dispersion_imag
_atom_type_scat_source
C C 0.0033 0.0016 'International Tables Vol C Tables 4.2.6.8 and 6.1.1.4'
H H 0.0000 0.0000 'International Tables Vol C Tables 4.2.6.8 and 6.1.1.4'
N N 0.0061 0.0033 'International Tables Vol C Tables 4.2.6.8 and 6.1.1.4'
P P 0.1023 0.0942 'International Tables Vol C Tables 4.2.6.8 and 6.1.1.4'
S S 0.1246 0.1234 'International Tables Vol C Tables 4.2.6.8 and 6.1.1.4'
Pt Pt -1.7033 8.3905 'International Tables Vol C Tables 4.2.6.8 and 6.1.1.4'

loop_
_geom_angle_atom_site_label_1
_geom_angle_atom_site_label_2
_geom_angle_atom_site_label_3
_geom_angle
_geom_angle_site_symmetry_1
_geom_angle_site_symmetry_3
_geom_angle_publ_flag
C1 Pt1 C10 177.1(5) . . ?
C1 Pt1 P2 90.5(3) . . ?
C10 Pt1 P2 91.4(3) . . ?
C1 Pt1 P1 89.8(3) . . ?
C10 Pt1 P1 88.2(3) . . ?
P2 Pt1 P1 176.21(11) . . ?
C20 P1 C21 105.4(9) . . ?
C20 P1 C19 104.2(8) . . ?
C21 P1 C19 106.0(10) . . ?
C20 P1 Pt1 115.1(5) . . ?
C21 P1 Pt1 113.5(6) . . ?
C19 P1 Pt1 111.7(6) . . ?
C23 P2 C24 107.0(11) . . ?
C23 P2 C22 106.8(8) . . ?
C24 P2 C22 104.7(8) . . ?
C23 P2 Pt1 111.1(6) . . ?
C24 P2 Pt1 113.1(6) . . ?
C22 P2 Pt1 113.7(5) . . ?
C1 N1 C2 179.2(10) . . ?
C10 N2 C11 177.2(11) . . ?
N1 C1 Pt1 176.2(8) . . ?
C3 C2 C7 124.4(11) . . ?
C3 C2 N1 117.6(10) . . ?
C7 C2 N1 118.0(10) . . ?
C2 C3 C4 117.3(16) . . ?
C2 C3 C8 123.1(12) . . ?
C4 C3 C8 119.6(16) . . ?
C3 C4 C5 119(2) . . ?
C6 C5 C4 123.6(17) . . ?
C5 C6 C7 117(2) . . ?
C2 C7 C6 118.4(16) . . ?
C2 C7 C9 121.5(12) . . ?
C6 C7 C9 120.1(16) . . ?
N2 C10 Pt1 179.3(12) . . ?
C12 C11 N2 117.9(12) . . ?
C12 C11 C16 126.9(14) . . ?
N2 C11 C16 115.1(14) . . ?
C11 C12 C13 112.9(19) . . ?
C11 C12 C17 124.7(13) . . ?
C13 C12 C17 122.4(19) . . ?
C14 C13 C12 125(3) . . ?
C13 C14 C15 120.0(18) . . ?
C14 C15 C16 121.0(19) . . ?
C15 C16 C11 114.5(18) . . ?
C15 C16 C18 121.4(17) . . ?
C11 C16 C18 124.1(15) . . ?
N3 C25 S1 176(2) . . ?
N4 C26 S2 170.3(19) . . ?

loop_
_geom_bond_atom_site_label_1
_geom_bond_atom_site_label_2
_geom_bond_distance
_geom_bond_site_symmetry_2
_geom_bond_publ_flag
Pt1 C1 1.899(15) . ?
Pt1 C10 1.997(12) . ?
Pt1 P2 2.316(3) . ?
Pt1 P1 2.345(3) . ?
S1 C25 1.56(2) . ?
S2 C26 1.70(3) . ?
P1 C20 1.800(15) . ?
P1 C21 1.805(16) . ?
P1 C19 1.819(15) . ?
P2 C23 1.792(15) . ?
P2 C24 1.792(17) . ?
P2 C22 1.800(13) . ?
N1 C1 1.210(15) . ?
N1 C2 1.399(15) . ?
N2 C10 1.125(14) . ?
N2 C11 1.393(15) . ?
N3 C25 1.14(3) . ?
N4 C26 1.06(3) . ?
C2 C3 1.377(15) . ?
C2 C7 1.381(16) . ?
C3 C4 1.38(2) . ?
C3 C8 1.48(2) . ?
C4 C5 1.40(3) . ?
C5 C6 1.37(3) . ?
C6 C7 1.40(2) . ?
C7 C9 1.521(17) . ?
C11 C12 1.364(19) . ?
C11 C16 1.421(19) . ?
C12 C13 1.39(2) . ?
C12 C17 1.46(2) . ?
C13 C14 1.35(4) . ?
C14 C15 1.36(3) . ?
C15 C16 1.40(3) . ?
C16 C18 1.46(3) . ?
